data_4329575
loop_
_publ_author_name
'Runyu Tan'
'Zhi-Bin Wang'
'Yu Li'
'Daniel J. Kozera'
'Zheng-Hong Lu'
'Datong Song'

_publ_section_title
;
 Syntheses, Structures, and Luminescent Properties of
 Dipyridylamine-Functionalized Anthracene and Its Complexes
;
_journal_name_full 'Inorganic Chemistry'
_journal_page_first 7039
_journal_page_last 7049
_journal_paper_doi 10.1021/ic201757r
_journal_volume 51
_journal_year 2012
_chemical_formula_sum 'C50 H32 Cl4 N6 Zn2'
_chemical_formula_weight 989.36
_chemical_name_systematic
; 
 ? 
;
_space_group_IT_number 52
_symmetry_cell_setting orthorhombic
_symmetry_space_group_name_Hall '-P 2a 2bc'
_symmetry_space_group_name_H-M 'P n n a'
_atom_sites_solution_hydrogens geom
_atom_sites_solution_primary direct
_atom_sites_solution_secondary difmap
_audit_creation_method SHELXL-97
_cell_angle_alpha 90.00
_cell_angle_beta 90.00
_cell_angle_gamma 90.00
_cell_formula_units_Z 4
_cell_length_a 18.5166(5)
_cell_length_b 9.1434(2)
_cell_length_c 35.0635(10)
_cell_measurement_reflns_used 6790
_cell_measurement_temperature 150(2)
_cell_measurement_theta_max 27.51
_cell_measurement_theta_min 2.20
_cell_volume 5936.4(3)
_computing_structure_refinement 'SHELXL-97 (Sheldrick, 2008)'
_computing_structure_solution 'SHELXS-97 (Sheldrick, 2008)'
_diffrn_ambient_temperature 150(2)
_diffrn_measured_fraction_theta_full 0.994
_diffrn_measured_fraction_theta_max 0.994
_diffrn_radiation_monochromator graphite
_diffrn_radiation_source 'fine-focus sealed tube'
_diffrn_radiation_type MoK\a
_diffrn_radiation_wavelength 0.71073
_diffrn_reflns_av_R_equivalents 0.0619
_diffrn_reflns_av_sigmaI/netI 0.0753
_diffrn_reflns_limit_h_max 20
_diffrn_reflns_limit_h_min -24
_diffrn_reflns_limit_k_max 11
_diffrn_reflns_limit_k_min -8
_diffrn_reflns_limit_l_max 45
_diffrn_reflns_limit_l_min -45
_diffrn_reflns_number 28415
_diffrn_reflns_theta_full 27.51
_diffrn_reflns_theta_max 27.51
_diffrn_reflns_theta_min 2.20
_exptl_absorpt_coefficient_mu 1.020
_exptl_absorpt_correction_T_max 0.9603
_exptl_absorpt_correction_T_min 0.8620
_exptl_absorpt_correction_type multi-scan
_exptl_absorpt_process_details 'bruker apex 2'
_exptl_crystal_colour colorless
_exptl_crystal_density_diffrn 1.107
_exptl_crystal_description plate
_exptl_crystal_F_000 2008
_exptl_crystal_size_max 0.15
_exptl_crystal_size_mid 0.08
_exptl_crystal_size_min 0.04
_platon_squeeze_details
;
;
_refine_diff_density_max 0.554
_refine_diff_density_min -0.382
_refine_diff_density_rms 0.081
_refine_ls_extinction_method none
_refine_ls_goodness_of_fit_ref 0.941
_refine_ls_hydrogen_treatment constr
_refine_ls_matrix_type full
_refine_ls_number_parameters 281
_refine_ls_number_reflns 6790
_refine_ls_number_restraints 0
_refine_ls_restrained_S_all 0.941
_refine_ls_R_factor_all 0.1012
_refine_ls_R_factor_gt 0.0496
_refine_ls_shift/su_max 0.001
_refine_ls_shift/su_mean 0.000
_refine_ls_structure_factor_coef Fsqd
_refine_ls_weighting_details 'calc w=1/[\s^2^(Fo^2^)+(0.0662P)^2^+0.0000P] where P=(Fo^2^+2Fc^2^)/3'
_refine_ls_weighting_scheme calc
_refine_ls_wR_factor_gt 0.1149
_refine_ls_wR_factor_ref 0.1302
_reflns_number_gt 3968
_reflns_number_total 6790
_reflns_threshold_expression >2sigma(I)
_cod_data_source_file ic201757r_si_001_4.cif
_cod_data_source_block 2b'
_cod_database_code 4329575

loop_
_symmetry_equiv_pos_as_xyz
'x, y, z'
'-x+1/2, -y, z'
'-x+1/2, y+1/2, -z+1/2'
'x, -y+1/2, -z+1/2'
'-x, -y, -z'
'x-1/2, y, -z'
'x-1/2, -y-1/2, z-1/2'
'-x, y-1/2, z-1/2'

loop_
_atom_site_label
_atom_site_type_symbol
_atom_site_fract_x
_atom_site_fract_y
_atom_site_fract_z
_atom_site_U_iso_or_equiv
_atom_site_adp_type
_atom_site_occupancy
_atom_site_symmetry_multiplicity
_atom_site_calc_flag
_atom_site_refinement_flags
Zn1 Zn 0.576980(19) 0.73741(4) -0.001706(9) 0.02599(12) Uani 1 1 d .
Cl2 Cl 0.66117(4) 0.90923(9) -0.00359(2) 0.0311(2) Uani 1 1 d .
Cl3 Cl 0.52198(5) 0.71209(10) 0.05371(2) 0.0447(3) Uani 1 1 d .
N2 N 0.50920(13) 0.7469(3) -0.04670(7) 0.0247(6) Uani 1 1 d .
N1 N 0.58067(13) 0.5888(3) -0.08547(7) 0.0259(6) Uani 1 1 d .
C4 C 0.68497(18) 0.4859(3) -0.33799(8) 0.0281(8) Uani 1 1 d .
C5 C 0.57265(18) 0.4105(3) -0.18074(9) 0.0328(8) Uani 1 1 d .
H5A H 0.5511 0.3275 -0.1924 0.039 Uiso 1 1 calc R
C6 C 0.61276(18) 0.5083(4) -0.20266(8) 0.0307(8) Uani 1 1 d .
C7 C 0.6161(2) 0.4921(4) -0.24364(8) 0.0359(9) Uani 1 1 d .
C8 C 0.56407(18) 0.4336(4) -0.14209(9) 0.0318(8) Uani 1 1 d .
H8A H 0.5366 0.3668 -0.1273 0.038 Uiso 1 1 calc R
C9 C 0.68481(19) 0.4844(3) -0.37919(8) 0.0319(8) Uani 1 1 d .
C10 C 0.61675(19) 0.4780(3) -0.31857(8) 0.0316(8) Uani 1 1 d .
C11 C 0.44992(18) 0.8314(4) -0.04221(9) 0.0328(8) Uani 1 1 d .
H11A H 0.4430 0.8792 -0.0184 0.039 Uiso 1 1 calc R
C12 C 0.61561(19) 0.4836(4) -0.27749(9) 0.0327(8) Uani 1 1 d .
C13 C 0.59529(17) 0.5534(3) -0.12514(8) 0.0262(7) Uani 1 1 d .
C14 C 0.70223(18) 0.3173(4) -0.04276(9) 0.0341(8) Uani 1 1 d .
H14A H 0.7346 0.2425 -0.0506 0.041 Uiso 1 1 calc R
C15 C 0.5540(2) 0.4672(4) -0.33881(9) 0.0356(8) Uani 1 1 d .
H15A H 0.5092 0.4635 -0.3257 0.043 Uiso 1 1 calc R
C16 C 0.63785(19) 0.6471(4) -0.14602(9) 0.0340(8) Uani 1 1 d .
H16A H 0.6611 0.7270 -0.1338 0.041 Uiso 1 1 calc R
C17 C 0.62047(16) 0.5097(3) -0.05798(8) 0.0245(7) Uani 1 1 d .
C18 C 0.51839(17) 0.6752(3) -0.07954(8) 0.0265(7) Uani 1 1 d .
C19 C 0.69205(18) 0.3437(4) -0.00431(9) 0.0339(8) Uani 1 1 d .
H19A H 0.7147 0.2854 0.0147 0.041 Uiso 1 1 calc R
C20 C 0.7500 0.5000 -0.39824(12) 0.0341(12) Uani 1 2 d S
H20A H 0.7500 0.5000 -0.4253 0.041 Uiso 1 2 calc SR
C22 C 0.66652(17) 0.3968(3) -0.06961(9) 0.0312(8) Uani 1 1 d .
H22A H 0.6728 0.3760 -0.0959 0.037 Uiso 1 1 calc R
C23 C 0.46797(19) 0.6901(4) -0.10914(9) 0.0379(9) Uani 1 1 d .
H23A H 0.4747 0.6393 -0.1325 0.045 Uiso 1 1 calc R
C24 C 0.64770(17) 0.4581(4) 0.00502(9) 0.0310(8) Uani 1 1 d .
H24A H 0.6404 0.4791 0.0313 0.037 Uiso 1 1 calc R
C25 C 0.39926(19) 0.8517(4) -0.07024(10) 0.0386(9) Uani 1 1 d .
H25A H 0.3589 0.9141 -0.0664 0.046 Uiso 1 1 calc R
C26 C 0.6180(2) 0.4692(3) -0.39864(9) 0.0357(9) Uani 1 1 d .
H26A H 0.6176 0.4647 -0.4257 0.043 Uiso 1 1 calc R
C27 C 0.5551(2) 0.4612(4) -0.37928(9) 0.0406(9) Uani 1 1 d .
H27A H 0.5110 0.4514 -0.3929 0.049 Uiso 1 1 calc R
C28 C 0.4088(2) 0.7785(4) -0.10419(10) 0.0430(10) Uani 1 1 d .
H28A H 0.3746 0.7893 -0.1242 0.052 Uiso 1 1 calc R
C29 C 0.6469(2) 0.6257(4) -0.18457(9) 0.0385(9) Uani 1 1 d .
H29A H 0.6763 0.6907 -0.1989 0.046 Uiso 1 1 calc R
N3 N 0.61386(14) 0.5426(3) -0.02097(7) 0.0259(6) Uani 1 1 d .
C2 C 0.7500 0.5000 -0.31884(11) 0.0275(10) Uani 1 2 d S
H2A H 0.7500 0.5000 -0.2917 0.033 Uiso 1 2 calc SR

loop_
_atom_site_aniso_label
_atom_site_aniso_U_11
_atom_site_aniso_U_22
_atom_site_aniso_U_33
_atom_site_aniso_U_23
_atom_site_aniso_U_13
_atom_site_aniso_U_12
Zn1 0.0292(2) 0.0254(2) 0.02337(19) -0.00458(17) 0.00639(16) -0.00034(16)
Cl2 0.0305(4) 0.0280(4) 0.0349(4) -0.0046(4) 0.0076(4) -0.0023(3)
Cl3 0.0527(6) 0.0521(6) 0.0293(4) -0.0086(4) 0.0190(4) -0.0136(5)
N2 0.0250(15) 0.0245(14) 0.0246(12) -0.0043(12) 0.0049(11) 0.0006(12)
N1 0.0306(16) 0.0254(15) 0.0218(12) -0.0040(12) 0.0072(11) 0.0040(12)
C4 0.048(2) 0.0164(16) 0.0196(14) 0.0004(13) -0.0008(14) 0.0032(15)
C5 0.049(2) 0.0219(17) 0.0271(16) -0.0031(14) 0.0041(16) -0.0046(17)
C6 0.045(2) 0.0265(19) 0.0201(15) 0.0016(15) 0.0078(14) 0.0024(17)
C7 0.050(2) 0.028(2) 0.0290(19) 0.0022(15) 0.0082(15) 0.0015(18)
C8 0.041(2) 0.0278(18) 0.0267(16) -0.0001(15) 0.0085(15) -0.0059(16)
C9 0.059(2) 0.0182(17) 0.0189(15) -0.0025(14) -0.0023(15) 0.0078(16)
C10 0.051(2) 0.0205(18) 0.0235(16) -0.0007(14) -0.0016(15) -0.0006(16)
C11 0.036(2) 0.0297(19) 0.0330(18) -0.0030(16) 0.0054(15) 0.0034(16)
C12 0.044(2) 0.0259(19) 0.0280(17) 0.0029(15) 0.0040(15) -0.0015(16)
C13 0.033(2) 0.0237(17) 0.0214(15) -0.0043(14) 0.0084(13) 0.0010(14)
C14 0.0268(19) 0.0291(19) 0.046(2) -0.0065(17) -0.0020(16) 0.0030(16)
C15 0.046(2) 0.0277(19) 0.0333(18) -0.0023(16) 0.0035(16) 0.0010(16)
C16 0.048(2) 0.0245(18) 0.0294(17) -0.0050(15) 0.0062(16) -0.0076(16)
C17 0.0253(18) 0.0205(17) 0.0279(16) -0.0016(14) 0.0021(13) -0.0066(14)
C18 0.0309(19) 0.0223(16) 0.0264(16) 0.0032(14) 0.0062(14) -0.0021(15)
C19 0.0290(19) 0.0313(19) 0.041(2) 0.0063(17) -0.0031(15) 0.0021(15)
C20 0.063(4) 0.024(3) 0.016(2) 0.000 0.000 0.005(2)
C22 0.032(2) 0.0290(18) 0.0330(17) -0.0074(15) 0.0012(15) 0.0025(16)
C23 0.043(2) 0.039(2) 0.0316(18) -0.0086(17) -0.0015(16) 0.0044(18)
C24 0.0337(19) 0.0313(19) 0.0281(16) -0.0021(15) -0.0003(14) -0.0001(15)
C25 0.035(2) 0.043(2) 0.0386(19) -0.0057(18) 0.0036(16) 0.0136(17)
C26 0.060(3) 0.0240(19) 0.0229(16) -0.0025(15) -0.0056(17) 0.0099(18)
C27 0.055(3) 0.030(2) 0.0365(19) -0.0068(17) -0.0157(18) -0.0003(18)
C28 0.044(2) 0.045(2) 0.040(2) -0.0034(18) -0.0071(17) 0.0085(19)
C29 0.057(2) 0.0289(19) 0.0301(18) 0.0023(16) 0.0151(16) -0.0080(18)
N3 0.0293(16) 0.0218(14) 0.0267(13) -0.0029(12) 0.0045(12) 0.0000(12)
C2 0.045(3) 0.024(2) 0.0139(19) 0.000 0.000 0.004(2)

loop_
_atom_type_symbol
_atom_type_description
_atom_type_scat_dispersion_real
_atom_type_scat_dispersion_imag
_atom_type_scat_source
C C 0.0033 0.0016 'International Tables Vol C Tables 4.2.6.8 and 6.1.1.4'
H H 0.0000 0.0000 'International Tables Vol C Tables 4.2.6.8 and 6.1.1.4'
N N 0.0061 0.0033 'International Tables Vol C Tables 4.2.6.8 and 6.1.1.4'
Cl Cl 0.1484 0.1585 'International Tables Vol C Tables 4.2.6.8 and 6.1.1.4'
Zn Zn 0.2839 1.4301 'International Tables Vol C Tables 4.2.6.8 and 6.1.1.4'

loop_
_geom_angle_atom_site_label_1
_geom_angle_atom_site_label_2
_geom_angle_atom_site_label_3
_geom_angle
_geom_angle_site_symmetry_3
N2 Zn1 N3 89.25(10) .
N2 Zn1 Cl3 113.96(7) .
N3 Zn1 Cl3 110.94(7) .
N2 Zn1 Cl2 112.58(7) .
N3 Zn1 Cl2 112.15(7) .
Cl3 Zn1 Cl2 115.20(3) .
C18 N2 C11 119.0(3) .
C18 N2 Zn1 125.0(2) .
C11 N2 Zn1 116.0(2) .
C17 N1 C18 127.7(2) .
C17 N1 C13 116.2(2) .
C18 N1 C13 114.7(2) .
C2 C4 C10 122.6(3) .
C2 C4 C9 119.2(3) .
C10 C4 C9 118.1(3) .
C8 C5 C6 120.3(3) .
C5 C6 C29 118.9(3) .
C5 C6 C7 120.4(3) .
C29 C6 C7 120.7(3) .
C12 C7 C6 176.4(4) .
C13 C8 C5 119.9(3) .
C20 C9 C26 122.5(3) .
C20 C9 C4 118.6(3) .
C26 C9 C4 118.9(3) .
C15 C10 C4 120.3(3) .
C15 C10 C12 120.7(3) .
C4 C10 C12 119.0(3) .
N2 C11 C25 123.3(3) .
C7 C12 C10 177.8(4) .
C8 C13 C16 120.5(3) .
C8 C13 N1 120.9(3) .
C16 C13 N1 118.5(3) .
C22 C14 C19 121.0(3) .
C10 C15 C27 120.7(3) .
C13 C16 C29 120.2(3) .
N3 C17 C22 120.3(3) .
N3 C17 N1 119.9(3) .
C22 C17 N1 119.8(3) .
N2 C18 C23 120.4(3) .
N2 C18 N1 120.3(3) .
C23 C18 N1 119.2(3) .
C24 C19 C14 116.6(3) .
C9 C20 C9 122.4(4) 2_665
C14 C22 C17 119.2(3) .
C28 C23 C18 119.7(3) .
N3 C24 C19 123.7(3) .
C11 C25 C28 117.8(3) .
C27 C26 C9 121.1(3) .
C26 C27 C15 120.7(3) .
C23 C28 C25 119.9(3) .
C16 C29 C6 120.0(3) .
C17 N3 C24 118.9(3) .
C17 N3 Zn1 123.5(2) .
C24 N3 Zn1 115.8(2) .
C4 C2 C4 122.0(4) 2_665

loop_
_geom_bond_atom_site_label_1
_geom_bond_atom_site_label_2
_geom_bond_distance
_geom_bond_site_symmetry_2
Zn1 N2 2.018(2) .
Zn1 N3 2.024(3) .
Zn1 Cl3 2.2060(8) .
Zn1 Cl2 2.2143(9) .
N2 C18 1.336(4) .
N2 C11 1.351(4) .
N1 C17 1.413(4) .
N1 C18 1.413(4) .
N1 C13 1.454(4) .
C4 C2 1.385(4) .
C4 C10 1.437(4) .
C4 C9 1.445(4) .
C5 C8 1.381(4) .
C5 C6 1.394(4) .
C6 C29 1.398(5) .
C6 C7 1.446(4) .
C7 C12 1.190(4) .
C8 C13 1.374(4) .
C9 C20 1.387(4) .
C9 C26 1.419(5) .
C10 C15 1.365(5) .
C10 C12 1.441(4) .
C11 C25 1.371(5) .
C13 C16 1.375(4) .
C14 C22 1.361(4) .
C14 C19 1.383(4) .
C15 C27 1.420(4) .
C16 C29 1.376(4) .
C17 N3 1.338(4) .
C17 C22 1.400(4) .
C18 C23 1.403(4) .
C19 C24 1.369(5) .
C20 C9 1.387(4) 2_665
C23 C28 1.372(5) .
C24 N3 1.349(4) .
C25 C28 1.377(5) .
C26 C27 1.351(5) .
C2 C4 1.385(4) 2_665

loop_
_platon_squeeze_void_nr
_platon_squeeze_void_average_x
_platon_squeeze_void_average_y
_platon_squeeze_void_average_z
_platon_squeeze_void_volume
_platon_squeeze_void_count_electrons
_platon_squeeze_void_content
1 0.750 -0.028 0.250 943 166 ' '
2 0.250 -0.030 0.750 943 166 ' '
3 0.225 0.250 0.250 12 2 ' '
4 0.725 0.250 0.750 12 2 ' '
5 0.275 0.750 0.250 12 2 ' '
6 0.775 0.750 0.750 12 2 ' '
